data_2213562
loop_
_publ_author_name
'Hoong-Kun Fun'
'Jeannie Bee-Jan Teh'
'Da-Qing Chen'
'Jian-Hua Xu'

_publ_section_title
;9,10,11,12-Tetrachloro-12b-hydroxy-2,12c-dimethyl-3a,5,6,12c-tetrahydrothiazalo[4,5-<i>c</i>][1,4]oxazepino[5,4-<i>a</i>]isoindol-8-one
 monohydrate
;
_journal_coeditor_code SJ2276
_journal_issue 5
_journal_name_full 'Acta Crystallographica Section E'
_journal_page_first o2319
_journal_page_last o2320
_journal_paper_doi 10.1107/S1600536807016674
_journal_volume 63
_journal_year 2007
_chemical_formula_iupac 'C15 H14 Cl4 N2 O4 S'
_chemical_formula_moiety 'C15 H14 Cl4 N2 O4 S'
_chemical_formula_sum 'C15 H14 Cl4 N2 O4 S'
_chemical_formula_weight 460.14
_chemical_name_systematic
;
9,10,11,12-Tetrachloro-12b-hydroxy-2,12c-dimethyl-3a,5,6,12c-tetrahydro
Thiazalo[4,5-c][1,4]oxazepino[5,4-a]isoindol-8-one hydrate
;
_space_group_IT_number 2
_symmetry_cell_setting triclinic
_symmetry_space_group_name_Hall '-P 1'
_symmetry_space_group_name_H-M 'P -1'
_atom_sites_solution_hydrogens geom
_atom_sites_solution_primary direct
_atom_sites_solution_secondary difmap
_audit_creation_method SHELXL-97
_cell_angle_alpha 68.4070(10)
_cell_angle_beta 80.9640(10)
_cell_angle_gamma 81.6150(10)
_cell_formula_units_Z 2
_cell_length_a 8.02290(10)
_cell_length_b 9.9314(2)
_cell_length_c 11.8275(2)
_cell_measurement_reflns_used 8927
_cell_measurement_temperature 100.00(10)
_cell_measurement_theta_max 32.50
_cell_measurement_theta_min 1.86
_cell_volume 861.40(3)
_computing_cell_refinement APEX2
_computing_data_collection 'APEX2 (Bruker, 2005)'
_computing_data_reduction 'SAINT (Bruker, 2005)'
_computing_molecular_graphics SHELXTL
_computing_publication_material
;
SHELXTL, PARST (Nardelli, 1995) and PLATON (Spek, 2003)
;
_computing_structure_refinement SHELXTL
_computing_structure_solution 'SHELXTL (Sheldrick, 1998)'
_diffrn_ambient_temperature 297(2)
_diffrn_detector_area_resol_mean 8.33
_diffrn_measured_fraction_theta_full 0.992
_diffrn_measured_fraction_theta_max 0.992
_diffrn_measurement_device_type
;
Bruker SMART APEXII CCD
;
_diffrn_measurement_method \w
_diffrn_radiation_monochromator graphite
_diffrn_radiation_source 'fine-focus sealed tube'
_diffrn_radiation_type MoK\a
_diffrn_radiation_wavelength 0.71073
_diffrn_reflns_av_R_equivalents 0.0182
_diffrn_reflns_av_sigmaI/netI 0.0174
_diffrn_reflns_limit_h_max 12
_diffrn_reflns_limit_h_min -12
_diffrn_reflns_limit_k_max 14
_diffrn_reflns_limit_k_min -15
_diffrn_reflns_limit_l_max 17
_diffrn_reflns_limit_l_min -17
_diffrn_reflns_number 18330
_diffrn_reflns_theta_full 32.50
_diffrn_reflns_theta_max 32.50
_diffrn_reflns_theta_min 1.86
_diffrn_standards_number 0
_exptl_absorpt_coefficient_mu 0.835
_exptl_absorpt_correction_T_max 0.7134
_exptl_absorpt_correction_T_min 0.7012
_exptl_absorpt_correction_type multi-scan
_exptl_absorpt_process_details '(SADABS; Bruker, 2005)'
_exptl_crystal_colour Colourless
_exptl_crystal_density_diffrn 1.774
_exptl_crystal_density_method 'not measured'
_exptl_crystal_description Block
_exptl_crystal_F_000 468
_exptl_crystal_size_max 0.46
_exptl_crystal_size_mid 0.45
_exptl_crystal_size_min 0.43
_refine_diff_density_max 0.476
_refine_diff_density_min -0.513
_refine_ls_extinction_method none
_refine_ls_goodness_of_fit_ref 1.131
_refine_ls_hydrogen_treatment mixed
_refine_ls_matrix_type full
_refine_ls_number_parameters 249
_refine_ls_number_reflns 6168
_refine_ls_number_restraints 0
_refine_ls_restrained_S_all 1.131
_refine_ls_R_factor_all 0.0247
_refine_ls_R_factor_gt 0.0235
_refine_ls_shift/su_max 0.000
_refine_ls_shift/su_mean 0.000
_refine_ls_structure_factor_coef Fsqd
_refine_ls_weighting_details 'calc w=1/[\s^2^(Fo^2^)+(0.0301P)^2^+0.3243P] where P=(Fo^2^+2Fc^2^)/3'
_refine_ls_weighting_scheme calc
_refine_ls_wR_factor_gt 0.0637
_refine_ls_wR_factor_ref 0.0643
_reflns_number_gt 5896
_reflns_number_total 6168
_reflns_threshold_expression I>2\s(I)
_cod_data_source_file sj2276.cif
_cod_data_source_block I
_cod_depositor_comments
;
The following automatic conversions were performed:
'_symmetry_cell_setting' value 'Triclinic' changed to 'triclinic'
according to '/home/saulius/struct/CIF-dictionaries/cif_core.dic'
dictionary named 'cif_core.dic' version 2.4.1 from 2010-06-29.

Automatic conversion script
Id: cif_fix_enum 1527 2010-12-29 10:47:43Z saulius 

The following automatic conversions were performed:

'_symmetry_cell_setting' value 'Triclinic' changed to 'triclinic'
according to /home/saulius/struct/CIF-dictionaries/cif_core.dic
dictionary named 'cif_core.dic' version 2.4.1 from 2010-06-29.

Automatic conversion script
Id: cif_fix_values 1715 2011-07-08 13:25:40Z adriana 
;
_cod_original_sg_symbol_H-M 'P -1 '
_cod_database_code 2213562
_cod_database_fobs_code 2213562

loop_
_symmetry_equiv_pos_as_xyz
'x, y, z'
'-x, -y, -z'

loop_
_atom_site_type_symbol
_atom_site_label
_atom_site_fract_x
_atom_site_fract_y
_atom_site_fract_z
_atom_site_U_iso_or_equiv
_atom_site_adp_type
_atom_site_calc_flag
_atom_site_refinement_flags
_atom_site_occupancy
S S1 0.39845(3) 0.23504(3) 0.44075(2) 0.01230(5) Uani d . 1
Cl Cl1 0.05297(3) 0.64746(2) 0.73083(2) 0.01264(5) Uani d . 1
Cl Cl2 0.19954(3) 0.67974(2) 0.94481(2) 0.01449(5) Uani d . 1
Cl Cl3 0.36428(3) 0.41509(3) 1.13968(2) 0.01420(5) Uani d . 1
Cl Cl4 0.37846(3) 0.10463(2) 1.12916(2) 0.01499(5) Uani d . 1
O O1 0.08046(9) 0.18040(8) 0.54417(6) 0.01264(12) Uani d . 1
O O2 0.21395(9) -0.02356(7) 0.97382(6) 0.01347(12) Uani d . 1
O O3 -0.04494(8) 0.36868(7) 0.68931(6) 0.01130(12) Uani d . 1
N N1 0.11407(10) 0.14824(8) 0.80069(7) 0.00971(13) Uani d . 1
N N2 0.41013(9) 0.25439(8) 0.65412(7) 0.00952(12) Uani d . 1
C C1 0.16267(11) 0.35779(9) 0.82710(8) 0.00938(14) Uani d . 1
C C2 0.15039(11) 0.49553(10) 0.83425(8) 0.01034(14) Uani d . 1
C C3 0.21212(11) 0.51178(10) 0.93278(8) 0.01093(14) Uani d . 1
C C4 0.28554(11) 0.39130(10) 1.02276(8) 0.01116(15) Uani d . 1
C C5 0.29042(11) 0.25229(10) 1.01788(8) 0.01041(14) Uani d . 1
C C6 0.22507(11) 0.23758(9) 0.92166(8) 0.00967(14) Uani d . 1
C C7 0.18973(11) 0.10292(10) 0.90522(8) 0.00988(14) Uani d . 1
C C8 0.04199(11) 0.04796(10) 0.76269(8) 0.01164(15) Uani d . 1
H H8A -0.0789 0.0753 0.7605 0.014 Uiso calc R 1
H H8B 0.0572 -0.0491 0.8231 0.014 Uiso calc R 1
C C9 0.12011(12) 0.04459(10) 0.63863(9) 0.01312(15) Uani d . 1
H H9A 0.2422 0.0246 0.6380 0.016 Uiso calc R 1
H H9B 0.0776 -0.0329 0.6232 0.016 Uiso calc R 1
C C10 0.19246(11) 0.28753(10) 0.51390(8) 0.01084(14) Uani d . 1
H H10A 0.1426 0.3756 0.4538 0.013 Uiso calc R 1
C C11 0.24595(10) 0.33341(9) 0.61594(8) 0.00903(14) Uani d . 1
C C12 0.11092(11) 0.30538(9) 0.73163(8) 0.00902(14) Uani d . 1
C C13 0.27455(11) 0.49477(10) 0.55391(8) 0.01145(15) Uani d . 1
H H13A 0.3280 0.5249 0.6067 0.017 Uiso calc R 1
H H13B 0.1675 0.5515 0.5381 0.017 Uiso calc R 1
H H13C 0.3460 0.5091 0.4781 0.017 Uiso calc R 1
C C14 0.49542(11) 0.20971(10) 0.57173(8) 0.01029(14) Uani d . 1
C C15 0.67369(12) 0.14069(10) 0.57686(9) 0.01339(15) Uani d . 1
H H15A 0.7217 0.1546 0.6407 0.020 Uiso calc R 1
H H15B 0.7394 0.1846 0.4999 0.020 Uiso calc R 1
H H15C 0.6746 0.0385 0.5933 0.020 Uiso calc R 1
O O1W 0.33749(10) 0.74076(8) 0.17753(7) 0.01540(13) Uani d . 1
H H2W1 0.413(2) 0.739(2) 0.2106(18) 0.033(5) Uiso d . 1
H H1W1 0.328(2) 0.814(2) 0.1178(18) 0.033(5) Uiso d . 1
H H1O3 -0.122(2) 0.3346(19) 0.7412(16) 0.026(4) Uiso d . 1

loop_
_atom_site_aniso_label
_atom_site_aniso_U_11
_atom_site_aniso_U_22
_atom_site_aniso_U_33
_atom_site_aniso_U_12
_atom_site_aniso_U_13
_atom_site_aniso_U_23
S1 0.01235(9) 0.01686(10) 0.00882(9) -0.00211(7) -0.00126(7) -0.00555(8)
Cl1 0.01437(9) 0.00959(9) 0.01286(9) 0.00114(7) -0.00375(7) -0.00266(7)
Cl2 0.01715(10) 0.01178(9) 0.01685(10) -0.00001(7) -0.00363(7) -0.00755(8)
Cl3 0.01556(10) 0.01772(10) 0.01154(9) -0.00338(7) -0.00318(7) -0.00642(8)
Cl4 0.01833(10) 0.01277(9) 0.01269(9) -0.00159(7) -0.00759(7) -0.00073(7)
O1 0.0126(3) 0.0137(3) 0.0120(3) -0.0043(2) -0.0039(2) -0.0029(2)
O2 0.0162(3) 0.0097(3) 0.0129(3) -0.0002(2) -0.0048(2) -0.0012(2)
O3 0.0076(3) 0.0126(3) 0.0115(3) -0.0005(2) -0.0025(2) -0.0013(2)
N1 0.0111(3) 0.0083(3) 0.0093(3) -0.0016(2) -0.0031(2) -0.0015(2)
N2 0.0084(3) 0.0102(3) 0.0095(3) -0.0008(2) -0.0018(2) -0.0027(2)
C1 0.0090(3) 0.0097(3) 0.0087(3) -0.0009(3) -0.0008(3) -0.0024(3)
C2 0.0101(3) 0.0100(3) 0.0101(3) 0.0000(3) -0.0016(3) -0.0028(3)
C3 0.0113(3) 0.0108(3) 0.0117(4) -0.0015(3) -0.0009(3) -0.0052(3)
C4 0.0112(3) 0.0133(4) 0.0099(3) -0.0021(3) -0.0013(3) -0.0048(3)
C5 0.0103(3) 0.0108(3) 0.0087(3) -0.0009(3) -0.0017(3) -0.0016(3)
C6 0.0092(3) 0.0098(3) 0.0092(3) -0.0009(3) -0.0007(3) -0.0025(3)
C7 0.0089(3) 0.0107(3) 0.0093(3) -0.0009(3) -0.0010(3) -0.0027(3)
C8 0.0126(4) 0.0110(3) 0.0118(4) -0.0036(3) -0.0021(3) -0.0034(3)
C9 0.0157(4) 0.0116(4) 0.0127(4) -0.0030(3) -0.0020(3) -0.0043(3)
C10 0.0103(3) 0.0129(4) 0.0094(3) -0.0024(3) -0.0021(3) -0.0031(3)
C11 0.0084(3) 0.0100(3) 0.0084(3) -0.0010(3) -0.0019(3) -0.0023(3)
C12 0.0086(3) 0.0087(3) 0.0089(3) -0.0008(3) -0.0019(3) -0.0018(3)
C13 0.0115(3) 0.0102(3) 0.0114(3) -0.0023(3) -0.0005(3) -0.0022(3)
C14 0.0106(3) 0.0107(3) 0.0093(3) -0.0017(3) -0.0016(3) -0.0029(3)
C15 0.0110(4) 0.0149(4) 0.0141(4) 0.0011(3) -0.0014(3) -0.0058(3)
O1W 0.0147(3) 0.0162(3) 0.0148(3) -0.0035(2) -0.0032(2) -0.0036(3)

loop_
_atom_type_symbol
_atom_type_description
_atom_type_scat_dispersion_real
_atom_type_scat_dispersion_imag
_atom_type_scat_source
C C 0.0033 0.0016 'International Tables Vol C Tables 4.2.6.8 and 6.1.1.4'
H H 0.0000 0.0000 'International Tables Vol C Tables 4.2.6.8 and 6.1.1.4'
N N 0.0061 0.0033 'International Tables Vol C Tables 4.2.6.8 and 6.1.1.4'
O O 0.0106 0.0060 'International Tables Vol C Tables 4.2.6.8 and 6.1.1.4'
Cl Cl 0.1484 0.1585 'International Tables Vol C Tables 4.2.6.8 and 6.1.1.4'
S S 0.1246 0.1234 'International Tables Vol C Tables 4.2.6.8 and 6.1.1.4'

loop_
_geom_angle_atom_site_label_1
_geom_angle_atom_site_label_2
_geom_angle_atom_site_label_3
_geom_angle
C14 S1 C10 90.64(4)
C10 O1 C9 117.37(7)
C12 O3 H1O3 110.1(12)
C7 N1 C8 121.91(7)
C7 N1 C12 114.40(7)
C8 N1 C12 123.69(7)
C14 N2 C11 111.78(7)
C2 C1 C6 119.53(8)
C2 C1 C12 131.49(8)
C6 C1 C12 108.92(7)
C1 C2 C3 119.03(8)
C1 C2 Cl1 122.79(7)
C3 C2 Cl1 118.10(7)
C4 C3 C2 120.76(8)
C4 C3 Cl2 118.78(7)
C2 C3 Cl2 120.46(7)
C5 C4 C3 119.81(8)
C5 C4 Cl3 120.47(7)
C3 C4 Cl3 119.71(7)
C6 C5 C4 118.69(8)
C6 C5 Cl4 121.59(7)
C4 C5 Cl4 119.71(7)
C5 C6 C1 121.89(8)
C5 C6 C7 129.30(8)
C1 C6 C7 108.45(7)
O2 C7 N1 125.69(8)
O2 C7 C6 128.16(8)
N1 C7 C6 106.04(7)
N1 C8 C9 113.47(7)
N1 C8 H8A 108.9
C9 C8 H8A 108.9
N1 C8 H8B 108.9
C9 C8 H8B 108.9
H8A C8 H8B 107.7
O1 C9 C8 110.80(8)
O1 C9 H9A 109.5
C8 C9 H9A 109.5
O1 C9 H9B 109.5
C8 C9 H9B 109.5
H9A C9 H9B 108.1
O1 C10 C11 120.63(7)
O1 C10 S1 111.46(6)
C11 C10 S1 102.31(5)
O1 C10 H10A 107.2
C11 C10 H10A 107.2
S1 C10 H10A 107.2
N2 C11 C13 107.03(7)
N2 C11 C12 109.02(7)
C13 C11 C12 112.09(7)
N2 C11 C10 110.12(7)
C13 C11 C10 105.44(7)
C12 C11 C10 112.96(7)
O3 C12 N1 113.60(7)
O3 C12 C1 114.92(7)
N1 C12 C1 100.37(7)
O3 C12 C11 106.73(7)
N1 C12 C11 109.41(7)
C1 C12 C11 111.77(7)
C11 C13 H13A 109.5
C11 C13 H13B 109.5
H13A C13 H13B 109.5
C11 C13 H13C 109.5
H13A C13 H13C 109.5
H13B C13 H13C 109.5
N2 C14 C15 124.67(8)
N2 C14 S1 117.97(7)
C15 C14 S1 117.34(6)
C14 C15 H15A 109.5
C14 C15 H15B 109.5
H15A C15 H15B 109.5
C14 C15 H15C 109.5
H15A C15 H15C 109.5
H15B C15 H15C 109.5
H2W1 O1W H1W1 112.1(19)

loop_
_geom_bond_atom_site_label_1
_geom_bond_atom_site_label_2
_geom_bond_distance
S1 C14 1.7615(9)
S1 C10 1.8393(9)
Cl1 C2 1.7268(9)
Cl2 C3 1.7128(9)
Cl3 C4 1.7104(9)
Cl4 C5 1.7178(9)
O1 C10 1.4018(11)
O1 C9 1.4304(12)
O2 C7 1.2256(11)
O3 C12 1.3947(10)
O3 H1O3 0.813(18)
N1 C7 1.3588(11)
N1 C8 1.4516(11)
N1 C12 1.4698(11)
N2 C14 1.2787(11)
N2 C11 1.4763(11)
C1 C2 1.3898(12)
C1 C6 1.3948(12)
C1 C12 1.5366(12)
C2 C3 1.4044(12)
C3 C4 1.4020(13)
C4 C5 1.3975(13)
C5 C6 1.3869(12)
C6 C7 1.4920(12)
C8 C9 1.5127(13)
C8 H8A 0.9700
C8 H8B 0.9700
C9 H9A 0.9700
C9 H9B 0.9700
C10 C11 1.5725(12)
C10 H10A 0.9800
C11 C13 1.5324(12)
C11 C12 1.5701(12)
C13 H13A 0.9600
C13 H13B 0.9600
C13 H13C 0.9600
C14 C15 1.4933(13)
C15 H15A 0.9600
C15 H15B 0.9600
C15 H15C 0.9600
O1W H2W1 0.76(2)
O1W H1W1 0.81(2)

loop_
_geom_hbond_atom_site_label_D
_geom_hbond_atom_site_label_H
_geom_hbond_atom_site_label_A
_geom_hbond_site_symmetry_A
_geom_hbond_distance_DH
_geom_hbond_distance_HA
_geom_hbond_distance_DA
_geom_hbond_angle_DHA
_geom_hbond_publ_flag
O1W H1W1 O2 1_564 0.81(2) 2.09(2) 2.8620(10) 159(2) y
O1W H2W1 N2 2_666 0.77(2) 2.32(2) 3.0710(10) 166(2) y
O3 H1O3 O1W 2_566 0.81(2) 1.95(2) 2.7380(10) 163(2) y
C8 H8B Cl2 1_545 0.97 2.72 3.6500(10) 161 y
C8 H8B O2 1_555 0.97 2.44 2.8520(10) 105 y
C9 H9A S1 1_555 0.97 2.76 3.2210(10) 110 y
C10 H10A O3 2_566 0.98 2.57 3.5370(10) 169 y
C13 H13B Cl1 1_555 0.96 2.76 3.1970(10) 108 y
C13 H13C S1 1_555 0.96 2.88 3.2880(10) 107 y

loop_
_geom_torsion_atom_site_label_1
_geom_torsion_atom_site_label_2
_geom_torsion_atom_site_label_3
_geom_torsion_atom_site_label_4
_geom_torsion
C6 C1 C2 C3 4.33(13)
C12 C1 C2 C3 -178.79(8)
C6 C1 C2 Cl1 -172.48(7)
C12 C1 C2 Cl1 4.40(14)
C1 C2 C3 C4 0.14(13)
Cl1 C2 C3 C4 177.10(7)
C1 C2 C3 Cl2 179.93(7)
Cl1 C2 C3 Cl2 -3.11(10)
C2 C3 C4 C5 -3.04(13)
Cl2 C3 C4 C5 177.17(7)
C2 C3 C4 Cl3 178.41(7)
Cl2 C3 C4 Cl3 -1.38(11)
C3 C4 C5 C6 1.38(13)
Cl3 C4 C5 C6 179.92(7)
C3 C4 C5 Cl4 -179.32(7)
Cl3 C4 C5 Cl4 -0.79(11)
C4 C5 C6 C1 3.20(13)
Cl4 C5 C6 C1 -176.09(7)
C4 C5 C6 C7 -169.23(8)
Cl4 C5 C6 C7 11.49(13)
C2 C1 C6 C5 -6.12(13)
C12 C1 C6 C5 176.35(8)
C2 C1 C6 C7 167.71(8)
C12 C1 C6 C7 -9.82(9)
C8 N1 C7 O2 4.16(14)
C12 N1 C7 O2 -176.30(8)
C8 N1 C7 C6 -172.28(7)
C12 N1 C7 C6 7.26(10)
C5 C6 C7 O2 -1.09(15)
C1 C6 C7 O2 -174.32(9)
C5 C6 C7 N1 175.23(9)
C1 C6 C7 N1 2.00(9)
C7 N1 C8 C9 -120.85(9)
C12 N1 C8 C9 59.66(11)
C10 O1 C9 C8 89.58(9)
N1 C8 C9 O1 -66.56(10)
C9 O1 C10 C11 -52.02(11)
C9 O1 C10 S1 67.92(9)
C14 S1 C10 O1 -109.55(6)
C14 S1 C10 C11 20.71(6)
C14 N2 C11 C13 -91.65(9)
C14 N2 C11 C12 146.92(8)
C14 N2 C11 C10 22.47(10)
O1 C10 C11 N2 96.72(9)
S1 C10 C11 N2 -27.64(8)
O1 C10 C11 C13 -148.15(8)
S1 C10 C11 C13 87.49(7)
O1 C10 C11 C12 -25.42(11)
S1 C10 C11 C12 -149.78(6)
C7 N1 C12 O3 -135.67(8)
C8 N1 C12 O3 43.85(11)
C7 N1 C12 C1 -12.49(9)
C8 N1 C12 C1 167.04(8)
C7 N1 C12 C11 105.18(8)
C8 N1 C12 C11 -75.30(10)
C2 C1 C12 O3 -41.77(13)
C6 C1 C12 O3 135.35(8)
C2 C1 C12 N1 -164.03(9)
C6 C1 C12 N1 13.09(9)
C2 C1 C12 C11 80.06(11)
C6 C1 C12 C11 -102.81(8)
N2 C11 C12 O3 -173.65(7)
C13 C11 C12 O3 68.04(9)
C10 C11 C12 O3 -50.90(9)
N2 C11 C12 N1 -50.34(9)
C13 C11 C12 N1 -168.65(7)
C10 C11 C12 N1 72.42(9)
N2 C11 C12 C1 59.91(9)
C13 C11 C12 C1 -58.39(9)
C10 C11 C12 C1 -177.33(7)
C11 N2 C14 C15 173.03(8)
C11 N2 C14 S1 -5.32(10)
C10 S1 C14 N2 -10.70(8)
C10 S1 C14 C15 170.83(7)
